data_7046601
loop_
_publ_author_name
'An, Haiyan'
'Zhang, Yumeng'
'Hou, Yujiao'
'Hu, Tao'
'Yang, Wei'
'Chang, Shenzhen'
'Zhang, Jianjun'

_publ_section_title
;
 Hybrid dimers based on metal-substituted Keggin polyoxometalates (metal =
 Ti, Ln) for cyanosilylation catalysis.
;
_journal_issue 27
_journal_name_full 'Dalton transactions (Cambridge, England : 2003)'
_journal_page_first 9079
_journal_page_last 9089
_journal_paper_doi 10.1039/c8dt00389k
_journal_volume 47
_journal_year 2018
_chemical_formula_sum 'C18 H59 La2 N3 O66.5 P W11'
_chemical_formula_weight 3712.71
_space_group_crystal_system triclinic
_space_group_IT_number 2
_space_group_name_Hall '-P 1'
_space_group_name_H-M_alt 'P -1'
_symmetry_space_group_name_Hall '-P 1'
_symmetry_space_group_name_H-M 'P -1'
_atom_sites_solution_hydrogens mixed
_atom_sites_solution_primary direct
_atom_sites_solution_secondary difmap
_audit_creation_method SHELXL-2014
_audit_update_record
;
2018-06-07 deposited with the CCDC.
2018-06-08 downloaded from the CCDC.
;
_cell_angle_alpha 96.428(2)
_cell_angle_beta 91.620(2)
_cell_angle_gamma 95.623(2)
_cell_formula_units_Z 2
_cell_length_a 13.0114(5)
_cell_length_b 14.3598(6)
_cell_length_c 21.4373(8)
_cell_measurement_reflns_used 27811
_cell_measurement_temperature 293(2)
_cell_measurement_theta_max 24.999
_cell_measurement_theta_min 1.630
_cell_volume 3957.9(3)
_computing_data_collection 'Bruker SMART'
_computing_molecular_graphics 'Bruker SHELXTL'
_computing_publication_material 'Bruker SHELXTL'
_computing_structure_refinement 'SHELXL-2014 (Sheldrick, 2014)'
_computing_structure_solution 'SHELXS-2014 (Sheldrick, 2014)'
_diffrn_ambient_temperature 293(2)
_diffrn_measured_fraction_theta_full 0.965
_diffrn_measured_fraction_theta_max 0.991
_diffrn_measurement_device_type 'Bruker Smart Apex CCD'
_diffrn_measurement_method \w-2\q
_diffrn_radiation_type MoK\a
_diffrn_radiation_wavelength 0.71073
_diffrn_reflns_av_R_equivalents 0.0564
_diffrn_reflns_av_unetI/netI 0.0871
_diffrn_reflns_Laue_measured_fraction_full 0.965
_diffrn_reflns_Laue_measured_fraction_max 0.991
_diffrn_reflns_limit_h_max 12
_diffrn_reflns_limit_h_min -15
_diffrn_reflns_limit_k_max 16
_diffrn_reflns_limit_k_min -17
_diffrn_reflns_limit_l_max 25
_diffrn_reflns_limit_l_min -25
_diffrn_reflns_number 27811
_diffrn_reflns_point_group_measured_fraction_full 0.965
_diffrn_reflns_point_group_measured_fraction_max 0.991
_diffrn_reflns_theta_full 25.242
_diffrn_reflns_theta_max 24.999
_diffrn_reflns_theta_min 1.630
_diffrn_source 'fine-focus sealed tube'
_exptl_absorpt_coefficient_mu 17.094
_exptl_absorpt_correction_T_max 0.181
_exptl_absorpt_correction_T_min 0.058
_exptl_absorpt_correction_type multi-scan
_exptl_absorpt_process_details 'SADABS; Sheldrick, 1996'
_exptl_crystal_colour colorless
_exptl_crystal_density_diffrn 3.115
_exptl_crystal_description block
_exptl_crystal_F_000 3325
_exptl_crystal_size_max 0.20
_exptl_crystal_size_mid 0.15
_exptl_crystal_size_min 0.10
_refine_diff_density_max 3.822
_refine_diff_density_min -3.053
_refine_diff_density_rms 0.364
_refine_ls_extinction_method none
_refine_ls_goodness_of_fit_ref 1.057
_refine_ls_hydrogen_treatment constr
_refine_ls_matrix_type full
_refine_ls_number_parameters 782
_refine_ls_number_reflns 13825
_refine_ls_number_restraints 180
_refine_ls_restrained_S_all 1.058
_refine_ls_R_factor_all 0.0715
_refine_ls_R_factor_gt 0.0550
_refine_ls_shift/su_max 0.002
_refine_ls_shift/su_mean 0.000
_refine_ls_structure_factor_coef Fsqd
_refine_ls_weighting_details 'w=1/[\s^2^(Fo^2^)+(0.0721P)^2^] where P=(Fo^2^+2Fc^2^)/3'
_refine_ls_weighting_scheme calc
_refine_ls_wR_factor_gt 0.1414
_refine_ls_wR_factor_ref 0.1497
_reflns_Friedel_coverage 0.000
_reflns_number_gt 10400
_reflns_number_total 13825
_reflns_threshold_expression 'I > 2\s(I)'
_cod_data_source_file c8dt00389k2.cif
_cod_data_source_block 4
_cod_depositor_comments 'Adding full bibliography for 7046596--7046601.cif.'
_cod_original_formula_sum 'C18 H59 La2 N3 O66.50 P W11'
_cod_database_code 7046601
_shelx_space_group_comment
;
The symmetry employed for this shelxl refinement is uniquely defined
by the following loop, which should always be used as a source of
symmetry information in preference to the above space-group names.
They are only intended as comments.
;
_shelxl_version_number 2014-3
_platon_squeeze_void_probe_radius 1.20

loop_
_space_group_symop_operation_xyz
'x, y, z'
'-x, -y, -z'

loop_
_atom_site_label
_atom_site_type_symbol
_atom_site_fract_x
_atom_site_fract_y
_atom_site_fract_z
_atom_site_U_iso_or_equiv
_atom_site_adp_type
_atom_site_occupancy
_atom_site_site_symmetry_order
_atom_site_calc_flag
_atom_site_refinement_flags_posn
_atom_site_refinement_flags_adp
_atom_site_refinement_flags_occupancy
_atom_site_disorder_assembly
_atom_site_disorder_group
W1 W 0.58246(5) 0.14814(5) 0.31756(3) 0.03266(18) Uani 1 1 d . . . . .
W2 W 0.90827(6) 0.48500(5) 0.29570(3) 0.03133(18) Uani 1 1 d . . . . .
W3 W 0.66129(5) 0.43378(5) 0.20301(3) 0.02868(17) Uani 1 1 d . . . . .
W4 W 0.71914(4) 0.00848(4) 0.19286(3) 0.01971(15) Uani 1 1 d . . . . .
W5 W 0.67728(6) 0.37711(5) 0.36673(3) 0.03375(18) Uani 1 1 d . . . . .
W6 W 0.94603(5) 0.05682(4) 0.27622(3) 0.02180(15) Uani 1 1 d . . . . .
W7 W 0.81181(6) 0.19453(5) 0.40319(3) 0.03512(19) Uani 1 1 d . . . . .
W8 W 1.04023(5) 0.30451(5) 0.33391(3) 0.02869(17) Uani 1 1 d . . . . .
W9 W 1.03000(5) 0.34808(4) 0.17880(3) 0.02252(15) Uani 1 1 d . . . . .
W10 W 0.78788(5) 0.29918(4) 0.08783(3) 0.02040(15) Uani 1 1 d . . . . .
W11 W 0.56974(5) 0.20482(5) 0.15603(3) 0.02424(16) Uani 1 1 d . . . . .
P1 P 0.8052(2) 0.2445(2) 0.24563(15) 0.0131(7) Uani 1 1 d . . . . .
La1 La 0.96345(6) 0.07418(6) 0.09020(4) 0.01724(19) Uani 1 1 d . . . . .
La2 La 1.16573(9) -0.12045(10) 0.32219(6) 0.0579(4) Uani 1 1 d . . . . .
O1 O 0.8320(7) 0.1440(7) 0.2247(5) 0.027(2) Uani 1 1 d . . . . .
O2 O 0.7366(8) 0.2777(7) 0.1953(5) 0.029(2) Uani 1 1 d . . . . .
O3 O 0.9034(8) 0.3149(7) 0.2577(4) 0.028(2) Uani 1 1 d . . . . .
O4 O 0.7439(9) 0.2442(8) 0.3078(4) 0.036(3) Uani 1 1 d . . . . .
O5 O 0.9949(8) 0.0410(7) 0.2006(5) 0.030(2) Uani 1 1 d . . . . .
O6 O 0.7955(8) 0.3281(8) 0.0134(5) 0.037(3) Uani 1 1 d . . . . .
O7 O 0.8078(8) 0.4423(9) 0.3530(5) 0.040(3) Uani 1 1 d . . . . .
O8 O 0.5989(10) 0.5325(8) 0.1978(6) 0.046(3) Uani 1 1 d . . . . .
O9 O 0.5426(8) 0.1945(8) 0.2403(5) 0.038(3) Uani 1 1 d . . . . .
O10 O 1.0231(7) 0.2280(7) 0.1538(4) 0.024(2) Uani 1 1 d . . . . .
O11 O 0.8344(7) 0.1897(6) 0.0849(4) 0.025(2) Uani 1 1 d . . . . .
O12 O 1.0998(8) 0.3348(8) 0.2581(5) 0.036(3) Uani 1 1 d . . . . .
O13 O 0.9105(8) 0.3651(7) 0.1299(4) 0.027(2) Uani 1 1 d . . . . .
O14 O 0.6341(8) 0.0944(7) 0.1557(4) 0.026(2) Uani 1 1 d . . . . .
O15 O 1.0231(8) 0.1742(7) 0.3005(5) 0.030(3) Uani 1 1 d . . . . .
O16 O 0.5551(8) 0.3376(8) 0.1745(5) 0.037(3) Uani 1 1 d . . . . .
O17 O 0.7981(8) -0.0006(8) 0.1269(4) 0.031(3) Uani 1 1 d . . . . .
O18 O 1.0074(8) 0.4321(8) 0.3456(5) 0.039(3) Uani 1 1 d . . . . .
O19 O 0.6411(8) -0.0967(7) 0.1822(5) 0.033(3) Uani 1 1 d . . . . .
O20 O 0.4566(8) 0.1688(8) 0.1180(5) 0.031(3) Uani 1 1 d . . . . .
O21 O 0.9318(8) 0.2762(8) 0.3875(4) 0.033(3) Uani 1 1 d . . . . .
O22 O 0.8603(8) 0.1028(8) 0.3504(5) 0.035(3) Uani 1 1 d . . . . .
O23 O 1.1448(9) 0.3111(8) 0.3839(5) 0.044(3) Uani 1 1 d . . . . .
O24 O 0.6712(10) 0.1357(8) 0.3905(6) 0.048(3) Uani 1 1 d . . . . .
O25 O 0.6475(8) 0.0610(8) 0.2721(5) 0.039(3) Uani 1 1 d . . . . .
O26 O 0.7496(10) 0.3130(8) 0.4237(5) 0.044(3) Uani 1 1 d . . . . .
O27 O 1.1301(8) 0.3984(8) 0.1376(6) 0.042(3) Uani 1 1 d . . . . .
O28 O 0.5730(8) 0.2768(8) 0.3589(5) 0.036(3) Uani 1 1 d . . . . .
O29 O 0.6214(10) 0.4591(10) 0.4165(6) 0.061(4) Uani 1 1 d . . . . .
O30 O 0.6333(8) 0.4076(7) 0.2883(5) 0.036(3) Uani 1 1 d . . . . .
O31 O 0.8358(9) 0.1651(9) 0.4766(5) 0.047(3) Uani 1 1 d . . . . .
O32 O 0.8209(8) -0.0250(8) 0.2502(5) 0.032(3) Uani 1 1 d . . . . .
O33 O 0.7980(9) 0.4853(7) 0.2371(5) 0.036(3) Uani 1 1 d . . . . .
O34 O 0.9956(8) 0.4721(7) 0.2306(5) 0.037(3) Uani 1 1 d . . . . .
O35 O 0.4698(9) 0.0880(9) 0.3378(5) 0.046(3) Uani 1 1 d . . . . .
O36 O 1.0129(8) -0.0173(7) 0.3154(4) 0.031(3) Uani 1 1 d . U . . .
O37 O 0.6465(8) 0.2408(7) 0.0867(5) 0.029(2) Uani 1 1 d . . . . .
O38 O 0.9324(9) 0.6035(8) 0.3209(6) 0.048(3) Uani 1 1 d . . . . .
O39 O 0.7205(8) 0.4148(7) 0.1236(5) 0.029(2) Uani 1 1 d . . . . .
O40 O 0.8670(7) 0.0080(7) -0.0085(4) 0.024(2) Uani 1 1 d . . . . .
O41 O 0.8447(7) -0.0542(8) -0.1068(4) 0.029(3) Uani 1 1 d . . . . .
O42 O 0.9732(7) -0.1020(7) 0.0828(5) 0.026(2) Uani 1 1 d . . . . .
O43 O 0.9624(8) -0.1799(7) -0.0131(4) 0.028(2) Uani 1 1 d . . . . .
O44 O 1.2257(15) 0.0489(15) 0.3243(11) 0.120(7) Uani 1 1 d . U . . .
O45 O 1.2853(16) 0.1674(16) 0.4117(12) 0.131(8) Uani 1 1 d . . . . .
N1 N 0.5245(10) 0.0947(9) -0.0777(7) 0.039(4) Uani 1 1 d . . . . .
H1A H 0.4652 0.1151 -0.0826 0.046 Uiso 1 1 calc R U . . .
N2 N 0.8980(11) -0.4325(10) 0.1241(7) 0.042(4) Uani 1 1 d . U . . .
H2A H 0.8923 -0.4845 0.1406 0.050 Uiso 1 1 calc R U . . .
C1 C 0.8182(10) -0.0083(10) -0.0598(7) 0.022(3) Uani 1 1 d . U . . .
C2 C 0.7116(11) 0.0286(11) -0.0651(6) 0.024(3) Uani 1 1 d . U . . .
C3 C 0.6612(11) 0.0654(11) -0.0117(7) 0.030(4) Uani 1 1 d . U . . .
H3A H 0.6919 0.0683 0.0283 0.036 Uiso 1 1 calc R U . . .
C4 C 0.5662(12) 0.0967(11) -0.0199(8) 0.033(4) Uani 1 1 d . U . . .
H4A H 0.5308 0.1193 0.0147 0.039 Uiso 1 1 calc R U . . .
C5 C 0.5731(12) 0.0618(11) -0.1272(8) 0.035(4) Uani 1 1 d . U . . .
H5A H 0.5415 0.0624 -0.1666 0.042 Uiso 1 1 calc R U . . .
C6 C 0.6619(12) 0.0288(11) -0.1245(7) 0.033(4) Uani 1 1 d . U . . .
H6A H 0.6924 0.0057 -0.1610 0.039 Uiso 1 1 calc R U . . .
C7 C 0.9596(11) -0.1729(11) 0.0453(7) 0.025(3) Uani 1 1 d . U . . .
C8 C 0.9344(12) -0.2661(11) 0.0742(8) 0.032(4) Uani 1 1 d . U . . .
C9 C 0.9347(15) -0.3503(14) 0.0365(10) 0.055(5) Uani 1 1 d . U . . .
H9A H 0.9467 -0.3519 -0.0061 0.066 Uiso 1 1 calc R U . . .
C10 C 0.9166(15) -0.4326(15) 0.0644(10) 0.060(6) Uani 1 1 d . U . . .
H10A H 0.9176 -0.4901 0.0397 0.072 Uiso 1 1 calc R U . . .
C11 C 0.8876(16) -0.3491(16) 0.1601(11) 0.065(6) Uani 1 1 d . U . . .
H11A H 0.8659 -0.3491 0.2011 0.079 Uiso 1 1 calc R U . . .
C12 C 0.9095(14) -0.2657(13) 0.1354(9) 0.049(5) Uani 1 1 d . U . . .
H12A H 0.9074 -0.2088 0.1606 0.059 Uiso 1 1 calc R U . . .
C13 C 1.253(3) 0.123(3) 0.352(2) 0.129(13) Uani 1 1 d . U . . .
C14 C 1.2819(13) 0.1891(11) 0.3031(7) 0.111(10) Uani 1 1 d G U . . .
C15 C 1.3398(12) 0.2751(12) 0.3206(5) 0.093(8) Uani 1 1 d G U . . .
H15A H 1.3620 0.2922 0.3623 0.111 Uiso 1 1 calc R U . . .
C16 C 1.3645(10) 0.3356(9) 0.2757(8) 0.070(6) Uani 1 1 d G U . . .
H16A H 1.4033 0.3932 0.2874 0.084 Uiso 1 1 calc R U . . .
N3 N 1.3314(10) 0.3100(10) 0.2134(7) 0.077(6) Uani 1 1 d G U . . .
H3B H 1.3467 0.3475 0.1856 0.093 Uiso 1 1 calc R U . . .
C17 C 1.2735(10) 0.2240(11) 0.1959(5) 0.074(7) Uani 1 1 d G U . . .
H17A H 1.2513 0.2069 0.1542 0.089 Uiso 1 1 calc R U . . .
C18 C 1.2487(10) 0.1635(8) 0.2408(8) 0.065(6) Uani 1 1 d G U . . .
H18A H 1.2100 0.1060 0.2291 0.077 Uiso 1 1 calc R U . . .
O1W O 1.318(2) -0.106(2) 0.3970(13) 0.202(12) Uani 1 1 d . U . . .
H1WA H 1.3515 -0.1530 0.4003 0.242 Uiso 1 1 d R U . . .
H1WB H 1.3362 -0.0537 0.4194 0.242 Uiso 1 1 d R U . . .
O2W O 1.3419(18) -0.0852(19) 0.2834(12) 0.173(10) Uani 1 1 d . U . . .
H2WA H 1.3752 -0.1320 0.2612 0.208 Uiso 1 1 d R U . . .
H2WB H 1.3741 -0.0241 0.2910 0.208 Uiso 1 1 d R U . . .
O3W O 0.9982(15) -0.2169(13) 0.3052(11) 0.130(7) Uani 1 1 d . U . . .
H3WA H 0.9937 -0.2697 0.2824 0.156 Uiso 1 1 d R U . . .
H3WB H 0.9447 -0.1973 0.3220 0.156 Uiso 1 1 d R U . . .
O4W O 1.0944(14) -0.0719(13) 0.4258(8) 0.109(6) Uani 1 1 d . U . . .
H4WA H 1.0515 -0.1097 0.4421 0.130 Uiso 1 1 d R U . . .
H4WB H 1.1129 -0.0175 0.4449 0.130 Uiso 1 1 d R U . . .
O5W O 1.246(3) -0.247(3) 0.2644(16) 0.142(13) Uani 0.6 1 d . U P A 1
H5WA H 1.2011 -0.2994 0.2487 0.171 Uiso 0.6 1 d R U P A 1
H5WB H 1.3165 -0.2466 0.2581 0.171 Uiso 0.6 1 d R U P A 1
O5WA O 1.117(3) -0.297(3) 0.251(2) 0.116(17) Uani 0.4 1 d . U P A 2
H5WC H 1.1144 -0.3472 0.2689 0.139 Uiso 0.4 1 d R U P A 2
H5WD H 1.1049 -0.3007 0.2115 0.139 Uiso 0.4 1 d R U P A 2
O6W O 1.162(3) -0.263(2) 0.3907(14) 0.232(15) Uani 1 1 d . U . . .
H6WA H 1.2192 -0.2862 0.3965 0.279 Uiso 1 1 d R U . . .
H6WB H 1.1249 -0.2818 0.4198 0.279 Uiso 1 1 d R U . . .
O7W O 1.1294(8) -0.1064(9) 0.2068(5) 0.046(3) Uani 1 1 d . U . . .
H7WA H 1.1406 -0.1334 0.1707 0.055 Uiso 1 1 d R U . . .
H7WB H 1.0882 -0.0662 0.1997 0.055 Uiso 1 1 d R U . . .

loop_
_atom_site_aniso_label
_atom_site_aniso_U_11
_atom_site_aniso_U_22
_atom_site_aniso_U_33
_atom_site_aniso_U_23
_atom_site_aniso_U_13
_atom_site_aniso_U_12
W1 0.0385(4) 0.0391(4) 0.0236(3) 0.0141(3) 0.0110(3) 0.0052(3)
W2 0.0535(4) 0.0168(3) 0.0224(3) -0.0011(3) -0.0014(3) 0.0021(3)
W3 0.0402(4) 0.0209(3) 0.0274(4) 0.0044(3) 0.0062(3) 0.0124(3)
W4 0.0267(3) 0.0173(3) 0.0158(3) 0.0053(3) 0.0002(2) 0.0015(2)
W5 0.0519(4) 0.0319(4) 0.0190(3) 0.0012(3) 0.0115(3) 0.0109(3)
W6 0.0349(4) 0.0216(3) 0.0106(3) 0.0075(3) -0.0031(2) 0.0060(3)
W7 0.0555(5) 0.0408(4) 0.0097(3) 0.0073(3) 0.0012(3) 0.0030(3)
W8 0.0413(4) 0.0265(4) 0.0169(3) -0.0002(3) -0.0078(3) 0.0020(3)
W9 0.0317(3) 0.0165(3) 0.0192(3) 0.0030(3) 0.0027(3) 0.0000(3)
W10 0.0339(3) 0.0171(3) 0.0128(3) 0.0071(3) 0.0022(2) 0.0092(3)
W11 0.0274(3) 0.0269(4) 0.0201(3) 0.0056(3) 0.0019(3) 0.0074(3)
P1 0.0158(18) 0.0168(19) 0.0084(17) 0.0083(16) 0.0031(14) 0.0021(14)
La1 0.0244(4) 0.0179(4) 0.0103(4) 0.0018(4) -0.0022(3) 0.0073(3)
La2 0.0535(7) 0.0690(9) 0.0590(8) 0.0403(7) -0.0066(6) 0.0111(6)
O1 0.019(5) 0.035(6) 0.030(6) 0.009(5) -0.008(4) 0.009(4)
O2 0.044(6) 0.021(6) 0.025(6) 0.004(5) 0.018(5) 0.010(5)
O3 0.037(6) 0.031(6) 0.018(5) -0.006(5) -0.004(5) 0.018(5)
O4 0.061(7) 0.034(7) 0.011(5) -0.008(5) -0.002(5) 0.016(6)
O5 0.041(6) 0.028(6) 0.020(5) 0.006(5) -0.008(5) 0.000(5)
O6 0.052(7) 0.040(7) 0.022(6) 0.011(6) 0.010(5) 0.011(6)
O7 0.040(7) 0.061(9) 0.019(6) 0.005(6) 0.002(5) -0.002(6)
O8 0.076(9) 0.024(6) 0.042(7) 0.003(6) 0.005(6) 0.018(6)
O9 0.040(7) 0.047(8) 0.032(6) 0.007(6) 0.009(5) 0.022(6)
O10 0.039(6) 0.015(5) 0.015(5) -0.005(5) -0.005(4) 0.003(4)
O11 0.035(6) 0.013(5) 0.025(6) -0.012(5) -0.010(5) 0.011(4)
O12 0.042(7) 0.039(7) 0.027(6) 0.005(6) -0.007(5) 0.009(5)
O13 0.054(7) 0.008(5) 0.019(5) 0.001(5) 0.004(5) 0.009(5)
O14 0.044(6) 0.025(6) 0.014(5) 0.014(5) 0.009(5) 0.017(5)
O15 0.043(6) 0.022(6) 0.020(5) -0.005(5) -0.010(5) -0.001(5)
O16 0.039(6) 0.050(8) 0.026(6) 0.001(6) 0.009(5) 0.022(6)
O17 0.041(6) 0.039(7) 0.017(5) 0.010(5) 0.010(5) 0.010(5)
O18 0.047(7) 0.035(7) 0.030(6) -0.008(6) -0.005(5) 0.002(5)
O19 0.044(6) 0.019(6) 0.035(6) 0.007(5) -0.007(5) -0.001(5)
O20 0.036(6) 0.033(6) 0.027(6) 0.003(5) 0.003(5) 0.009(5)
O21 0.052(7) 0.038(7) 0.007(5) -0.005(5) 0.003(5) -0.002(5)
O22 0.053(7) 0.039(7) 0.013(5) 0.008(5) 0.008(5) -0.006(6)
O23 0.075(8) 0.036(7) 0.017(6) -0.008(6) -0.017(6) 0.002(6)
O24 0.075(9) 0.023(7) 0.047(8) 0.022(6) 0.004(7) -0.011(6)
O25 0.052(7) 0.040(7) 0.030(6) 0.019(6) 0.000(5) 0.003(6)
O26 0.085(9) 0.038(7) 0.008(5) -0.004(5) -0.008(6) 0.010(6)
O27 0.024(6) 0.041(7) 0.064(8) 0.025(7) 0.003(6) -0.002(5)
O28 0.050(7) 0.029(6) 0.030(6) 0.009(6) 0.015(5) -0.001(5)
O29 0.081(10) 0.063(10) 0.044(8) 0.009(7) 0.019(7) 0.032(8)
O30 0.054(7) 0.027(6) 0.024(6) -0.007(5) -0.001(5) 0.003(5)
O31 0.065(8) 0.047(8) 0.032(7) 0.016(6) 0.005(6) 0.006(6)
O32 0.045(7) 0.035(7) 0.018(5) 0.013(5) 0.000(5) 0.006(5)
O33 0.065(8) 0.022(6) 0.023(6) 0.004(5) -0.005(5) 0.015(6)
O34 0.050(7) 0.023(6) 0.039(7) 0.002(6) 0.009(6) -0.001(5)
O35 0.058(8) 0.051(8) 0.032(7) 0.005(6) 0.015(6) 0.013(6)
O36 0.044(6) 0.034(6) 0.017(5) 0.013(5) -0.011(4) 0.012(5)
O37 0.039(6) 0.030(6) 0.023(6) 0.019(5) 0.009(5) 0.011(5)
O38 0.068(8) 0.020(6) 0.053(8) -0.002(6) 0.005(7) 0.002(6)
O39 0.049(7) 0.011(5) 0.031(6) 0.010(5) 0.006(5) 0.009(5)
O40 0.034(6) 0.017(5) 0.018(5) -0.003(5) -0.017(4) 0.000(4)
O41 0.026(6) 0.044(7) 0.014(5) -0.007(5) -0.002(4) 0.012(5)
O42 0.041(6) 0.022(6) 0.020(5) 0.017(5) 0.000(5) 0.009(5)
O43 0.051(7) 0.024(6) 0.013(5) 0.012(5) 0.001(5) 0.008(5)
O44 0.110(10) 0.096(10) 0.150(11) 0.020(9) -0.022(8) -0.005(8)
O45 0.115(16) 0.13(2) 0.15(2) 0.020(17) 0.029(15) 0.039(14)
N1 0.030(8) 0.033(8) 0.056(10) 0.016(8) -0.009(7) 0.011(6)
N2 0.060(7) 0.031(7) 0.034(7) 0.018(6) 0.000(6) -0.013(6)
C1 0.021(6) 0.024(7) 0.025(7) 0.016(6) 0.012(6) 0.001(5)
C2 0.030(7) 0.031(7) 0.013(6) 0.014(6) -0.001(5) 0.003(6)
C3 0.032(7) 0.032(7) 0.027(7) 0.000(6) -0.005(6) 0.016(6)
C4 0.031(7) 0.027(7) 0.038(7) -0.011(6) 0.001(6) 0.008(6)
C5 0.032(7) 0.033(7) 0.039(7) 0.005(7) -0.004(6) 0.001(6)
C6 0.039(7) 0.034(7) 0.026(7) 0.008(6) 0.000(6) 0.007(6)
C7 0.029(7) 0.021(7) 0.026(7) -0.002(6) 0.006(6) 0.012(6)
C8 0.042(7) 0.024(7) 0.031(7) 0.010(6) -0.005(6) 0.003(6)
C9 0.070(9) 0.045(9) 0.049(8) 0.008(7) 0.010(7) 0.004(7)
C10 0.074(9) 0.051(9) 0.057(9) 0.017(8) 0.029(8) -0.003(7)
C11 0.075(9) 0.068(10) 0.054(9) 0.020(8) 0.013(8) -0.007(8)
C12 0.061(8) 0.038(8) 0.048(8) 0.000(7) 0.003(7) 0.002(7)
C13 0.130(13) 0.129(13) 0.130(13) 0.015(5) 0.005(5) 0.016(5)
C14 0.109(11) 0.112(11) 0.111(11) 0.013(5) 0.003(5) 0.012(5)
C15 0.092(9) 0.093(9) 0.094(9) 0.009(5) 0.003(5) 0.010(5)
C16 0.056(9) 0.064(10) 0.088(10) -0.001(8) 0.006(8) 0.007(8)
N3 0.068(8) 0.084(10) 0.083(9) 0.013(8) 0.020(7) 0.012(7)
C17 0.070(10) 0.077(10) 0.074(10) -0.006(8) 0.000(8) 0.012(8)
C18 0.052(9) 0.071(10) 0.072(10) 0.000(8) 0.010(8) 0.019(8)
O1W 0.191(17) 0.214(19) 0.198(18) -0.002(15) -0.092(15) 0.074(15)
O2W 0.158(16) 0.183(18) 0.184(18) 0.037(15) 0.036(14) 0.017(14)
O3W 0.134(13) 0.076(11) 0.183(16) 0.043(12) -0.020(12) 0.005(10)
O4W 0.152(11) 0.105(11) 0.078(9) 0.060(9) -0.039(9) 0.015(9)
O5W 0.17(2) 0.13(2) 0.127(19) -0.004(16) -0.057(16) 0.056(16)
O5WA 0.12(2) 0.11(2) 0.12(2) 0.029(18) -0.014(17) 0.006(17)
O6W 0.29(2) 0.20(2) 0.21(2) 0.050(17) -0.034(17) 0.029(17)
O7W 0.051(7) 0.059(8) 0.036(6) 0.022(6) 0.004(6) 0.025(6)

loop_
_atom_type_symbol
_atom_type_description
_atom_type_scat_dispersion_real
_atom_type_scat_dispersion_imag
_atom_type_scat_source
C C 0.0033 0.0016 'International Tables Vol C Tables 4.2.6.8 and 6.1.1.4'
H H 0.0000 0.0000 'International Tables Vol C Tables 4.2.6.8 and 6.1.1.4'
La La -0.2871 2.4523 'International Tables Vol C Tables 4.2.6.8 and 6.1.1.4'
N N 0.0061 0.0033 'International Tables Vol C Tables 4.2.6.8 and 6.1.1.4'
O O 0.0106 0.0060 'International Tables Vol C Tables 4.2.6.8 and 6.1.1.4'
P P 0.1023 0.0942 'International Tables Vol C Tables 4.2.6.8 and 6.1.1.4'
W W -0.8490 6.8722 'International Tables Vol C Tables 4.2.6.8 and 6.1.1.4'

loop_
_geom_angle_atom_site_label_1
_geom_angle_atom_site_label_2
_geom_angle_atom_site_label_3
_geom_angle
_geom_angle_site_symmetry_1
_geom_angle_site_symmetry_3
O35 W1 O25 104.6(5) . .
O35 W1 O9 102.8(5) . .
O25 W1 O9 88.5(5) . .
O35 W1 O24 99.9(5) . .
O25 W1 O24 89.5(5) . .
O9 W1 O24 156.9(5) . .
O35 W1 O28 102.6(5) . .
O25 W1 O28 152.8(5) . .
O9 W1 O28 86.8(5) . .
O24 W1 O28 84.5(5) . .
O35 W1 O4 170.1(4) . .
O25 W1 O4 82.3(4) . .
O9 W1 O4 84.2(4) . .
O24 W1 O4 72.8(4) . .
O28 W1 O4 70.5(4) . .
O38 W2 O34 101.4(5) . .
O38 W2 O33 100.9(5) . .
O34 W2 O33 89.1(5) . .
O38 W2 O18 102.1(5) . .
O34 W2 O18 87.7(5) . .
O33 W2 O18 157.0(5) . .
O38 W2 O7 102.9(5) . .
O34 W2 O7 155.6(5) . .
O33 W2 O7 87.5(5) . .
O18 W2 O7 86.2(5) . .
O38 W2 O3 171.0(5) . .
O34 W2 O3 71.8(4) . .
O33 W2 O3 85.3(4) . .
O18 W2 O3 72.1(4) . .
O7 W2 O3 83.8(4) . .
O8 W3 O16 101.1(5) . .
O8 W3 O39 102.8(5) . .
O16 W3 O39 88.6(4) . .
O8 W3 O30 101.7(5) . .
O16 W3 O30 88.0(4) . .
O39 W3 O30 155.4(4) . .
O8 W3 O33 103.0(5) . .
O16 W3 O33 155.8(4) . .
O39 W3 O33 87.7(4) . .
O30 W3 O33 85.5(5) . .
O8 W3 O2 171.0(5) . .
O16 W3 O2 71.6(4) . .
O39 W3 O2 72.1(4) . .
O30 W3 O2 83.7(4) . .
O33 W3 O2 84.5(4) . .
O19 W4 O17 102.4(5) . .
O19 W4 O32 98.9(5) . .
O17 W4 O32 94.9(4) . .
O19 W4 O14 102.6(5) . .
O17 W4 O14 92.5(4) . .
O32 W4 O14 155.2(4) . .
O19 W4 O25 94.8(5) . .
O17 W4 O25 162.5(5) . .
O32 W4 O25 85.6(4) . .
O14 W4 O25 80.5(4) . .
O19 W4 O1 170.0(4) . .
O17 W4 O1 83.5(4) . .
O32 W4 O1 72.4(4) . .
O14 W4 O1 85.0(4) . .
O25 W4 O1 79.9(4) . .
O29 W5 O28 100.8(6) . .
O29 W5 O30 101.0(5) . .
O28 W5 O30 88.8(5) . .
O29 W5 O26 102.2(5) . .
O28 W5 O26 88.6(5) . .
O30 W5 O26 156.7(5) . .
O29 W5 O7 102.4(6) . .
O28 W5 O7 156.8(5) . .
O30 W5 O7 87.1(5) . .
O26 W5 O7 86.3(5) . .
O29 W5 O4 170.7(5) . .
O28 W5 O4 72.3(4) . .
O30 W5 O4 85.3(4) . .
O26 W5 O4 71.9(4) . .
O7 W5 O4 84.6(5) . .
O36 W6 O5 102.0(5) . .
O36 W6 O15 101.7(5) . .
O5 W6 O15 95.4(4) . .
O36 W6 O32 100.6(5) . .
O5 W6 O32 92.0(4) . .
O15 W6 O32 154.4(4) . .
O36 W6 O22 96.5(5) . .
O5 W6 O22 161.5(4) . .
O15 W6 O22 81.5(4) . .
O32 W6 O22 83.7(4) . .
O36 W6 O1 171.5(4) . .
O5 W6 O1 81.6(4) . .
O15 W6 O1 85.4(4) . .
O32 W6 O1 71.5(4) . .
O22 W6 O1 79.9(4) . .
O31 W7 O22 105.0(5) . .
O31 W7 O21 104.1(5) . .
O22 W7 O21 88.3(4) . .
O31 W7 O24 98.2(5) . .
O22 W7 O24 91.9(5) . .
O21 W7 O24 156.8(5) . .
O31 W7 O26 100.5(5) . .
O22 W7 O26 154.4(4) . .
O21 W7 O26 84.0(5) . .
O24 W7 O26 85.9(5) . .
O31 W7 O4 168.1(5) . .
O22 W7 O4 84.0(4) . .
O21 W7 O4 83.6(4) . .
O24 W7 O4 73.3(4) . .
O26 W7 O4 70.9(4) . .
O23 W8 O21 101.2(5) . .
O23 W8 O12 102.7(5) . .
O21 W8 O12 156.0(4) . .
O23 W8 O18 100.6(5) . .
O21 W8 O18 87.1(5) . .
O12 W8 O18 86.3(5) . .
O23 W8 O15 103.0(5) . .
O21 W8 O15 87.3(5) . .
O12 W8 O15 89.5(5) . .
O18 W8 O15 156.3(4) . .
O23 W8 O3 171.9(5) . .
O21 W8 O3 84.7(4) . .
O12 W8 O3 71.3(4) . .
O18 W8 O3 73.9(4) . .
O15 W8 O3 82.7(4) . .
O27 W9 O10 104.8(5) . .
O27 W9 O13 102.8(5) . .
O10 W9 O13 93.4(4) . .
O27 W9 O12 101.8(5) . .
O10 W9 O12 93.0(4) . .
O13 W9 O12 152.0(4) . .
O27 W9 O34 96.9(5) . .
O10 W9 O34 158.2(4) . .
O13 W9 O34 83.3(4) . .
O12 W9 O34 80.7(5) . .
O27 W9 O3 164.2(5) . .
O10 W9 O3 89.2(4) . .
O13 W9 O3 83.1(4) . .
O12 W9 O3 69.8(4) . .
O34 W9 O3 69.0(4) . .
O6 W10 O11 104.8(5) . .
O6 W10 O13 103.6(5) . .
O11 W10 O13 94.1(4) . .
O6 W10 O37 101.2(5) . .
O11 W10 O37 90.7(4) . .
O13 W10 O37 152.6(4) . .
O6 W10 O39 96.4(5) . .
O11 W10 O39 158.6(4) . .
O13 W10 O39 83.7(4) . .
O37 W10 O39 82.1(4) . .
O6 W10 O2 165.4(4) . .
O11 W10 O2 87.1(4) . .
O13 W10 O2 83.6(4) . .
O37 W10 O2 69.7(4) . .
O39 W10 O2 71.5(4) . .
O20 W11 O14 103.4(5) . .
O20 W11 O9 104.0(5) . .
O14 W11 O9 87.3(4) . .
O20 W11 O37 98.7(5) . .
O14 W11 O37 91.4(4) . .
O9 W11 O37 156.9(5) . .
O20 W11 O16 99.9(5) . .
O14 W11 O16 156.7(4) . .
O9 W11 O16 86.9(5) . .
O37 W11 O16 85.3(4) . .
O20 W11 O2 168.7(4) . .
O14 W11 O2 83.1(4) . .
O9 W11 O2 85.3(4) . .
O37 W11 O2 71.7(4) . .
O16 W11 O2 73.9(4) . .
O2 P1 O1 110.1(5) . .
O2 P1 O3 108.6(6) . .
O1 P1 O3 111.6(5) . .
O2 P1 O4 108.3(6) . .
O1 P1 O4 109.1(6) . .
O3 P1 O4 109.0(6) . .
O40 La1 O11 79.7(3) . .
O40 La1 O5 141.6(3) . .
O11 La1 O5 111.0(3) . .
O40 La1 O17 76.4(3) . .
O11 La1 O17 73.3(3) . .
O5 La1 O17 72.3(3) . .
O40 La1 O10 141.5(3) . .
O11 La1 O10 68.4(3) . .
O5 La1 O10 72.7(3) . .
O17 La1 O10 112.4(3) . .
O40 La1 O43 77.9(3) . 2_755
O11 La1 O43 76.8(3) . 2_755
O5 La1 O43 139.7(3) . 2_755
O17 La1 O43 143.4(3) . 2_755
O10 La1 O43 74.4(3) . 2_755
O40 La1 O42 74.6(3) . .
O11 La1 O42 140.3(3) . .
O5 La1 O42 74.9(3) . .
O17 La1 O42 71.6(3) . .
O10 La1 O42 143.8(3) . .
O43 La1 O42 125.1(3) 2_755 .
O40 La1 O41 121.2(3) . 2_755
O11 La1 O41 145.0(3) . 2_755
O5 La1 O41 71.3(3) . 2_755
O17 La1 O41 135.3(3) . 2_755
O10 La1 O41 79.9(3) . 2_755
O43 La1 O41 80.8(3) 2_755 2_755
O42 La1 O41 74.7(3) . 2_755
O5W La2 O44 124.5(12) . .
O5W La2 O2W 61.6(12) . .
O44 La2 O2W 64.6(8) . .
O5W La2 O3W 88.9(11) . .
O44 La2 O3W 135.5(6) . .
O2W La2 O3W 146.7(9) . .
O5W La2 O1W 86.2(10) . .
O44 La2 O1W 79.1(8) . .
O2W La2 O1W 60.6(9) . .
O3W La2 O1W 137.3(9) . .
O5W La2 O4W 142.4(10) . .
O44 La2 O4W 84.6(7) . .
O2W La2 O4W 129.9(8) . .
O3W La2 O4W 82.7(7) . .
O1W La2 O4W 76.0(8) . .
O5W La2 O7W 74.1(8) . .
O44 La2 O7W 82.4(6) . .
O2W La2 O7W 77.5(7) . .
O3W La2 O7W 79.9(6) . .
O1W La2 O7W 138.1(8) . .
O4W La2 O7W 138.9(4) . .
O5W La2 O36 142.2(8) . .
O44 La2 O36 67.7(5) . .
O2W La2 O36 126.1(7) . .
O3W La2 O36 68.1(5) . .
O1W La2 O36 131.2(7) . .
O4W La2 O36 66.4(4) . .
O7W La2 O36 72.6(3) . .
O5W La2 O6W 71.5(11) . .
O44 La2 O6W 142.6(8) . .
O2W La2 O6W 110.2(10) . .
O3W La2 O6W 70.3(8) . .
O1W La2 O6W 67.9(10) . .
O4W La2 O6W 71.2(8) . .
O7W La2 O6W 134.3(7) . .
O36 La2 O6W 122.9(8) . .
O44 La2 O5WA 148.2(12) . .
O2W La2 O5WA 97.6(11) . .
O3W La2 O5WA 50.9(11) . .
O1W La2 O5WA 116.4(12) . .
O4W La2 O5WA 125.0(11) . .
O7W La2 O5WA 67.6(11) . .
O36 La2 O5WA 110.5(10) . .
O6W La2 O5WA 66.8(12) . .
P1 O1 W4 128.4(5) . .
P1 O1 W6 127.4(6) . .
W4 O1 W6 91.8(4) . .
P1 O2 W11 126.6(6) . .
P1 O2 W10 125.0(5) . .
W11 O2 W10 90.6(3) . .
P1 O2 W3 125.6(6) . .
W11 O2 W3 87.8(3) . .
W10 O2 W3 89.6(3) . .
P1 O3 W8 125.0(6) . .
P1 O3 W9 124.7(5) . .
W8 O3 W9 90.7(3) . .
P1 O3 W2 126.0(5) . .
W8 O3 W2 88.3(3) . .
W9 O3 W2 91.2(4) . .
P1 O4 W7 123.4(6) . .
P1 O4 W5 127.1(6) . .
W7 O4 W5 90.9(3) . .
P1 O4 W1 124.1(6) . .
W7 O4 W1 90.2(4) . .
W5 O4 W1 90.4(4) . .
W6 O5 La1 142.5(5) . .
W5 O7 W2 149.5(6) . .
W11 O9 W1 147.6(6) . .
W9 O10 La1 158.2(5) . .
W10 O11 La1 157.7(5) . .
W8 O12 W9 128.2(6) . .
W9 O13 W10 142.9(5) . .
W11 O14 W4 154.0(6) . .
W6 O15 W8 154.4(6) . .
W3 O16 W11 126.5(5) . .
W4 O17 La1 139.6(6) . .
W8 O18 W2 125.6(6) . .
W8 O21 W7 148.0(6) . .
W7 O22 W6 152.6(6) . .
W7 O24 W1 123.6(6) . .
W1 O25 W4 153.4(6) . .
W5 O26 W7 126.1(5) . .
W5 O28 W1 126.7(6) . .
W5 O30 W3 151.0(6) . .
W4 O32 W6 122.5(5) . .
W2 O33 W3 149.9(6) . .
W2 O34 W9 128.0(6) . .
W6 O36 La2 150.2(6) . .
W11 O37 W10 127.9(5) . .
W3 O39 W10 126.7(5) . .
C1 O40 La1 168.5(9) . .
C1 O41 La1 107.3(9) . 2_755
C7 O42 La1 141.2(9) . .
C7 O43 La1 134.2(10) . 2_755
C13 O44 La2 151(3) . .
C5 N1 C4 120.7(14) . .
C5 N1 H1A 119.6 . .
C4 N1 H1A 119.6 . .
C10 N2 C11 119.7(17) . .
C10 N2 H2A 120.1 . .
C11 N2 H2A 120.1 . .
O41 C1 O40 126.3(13) . .
O41 C1 C2 115.6(13) . .
O40 C1 C2 118.1(12) . .
C3 C2 C6 117.7(13) . .
C3 C2 C1 121.8(12) . .
C6 C2 C1 120.4(13) . .
C4 C3 C2 118.6(14) . .
C4 C3 H3A 120.7 . .
C2 C3 H3A 120.7 . .
N1 C4 C3 120.0(15) . .
N1 C4 H4A 120.0 . .
C3 C4 H4A 120.0 . .
C6 C5 N1 124.2(16) . .
C6 C5 H5A 117.9 . .
N1 C5 H5A 117.9 . .
C5 C6 C2 118.7(15) . .
C5 C6 H6A 120.7 . .
C2 C6 H6A 120.7 . .
O42 C7 O43 128.5(15) . .
O42 C7 C8 115.6(13) . .
O43 C7 C8 115.9(14) . .
C12 C8 C9 120.0(17) . .
C12 C8 C7 120.9(15) . .
C9 C8 C7 119.1(15) . .
C8 C9 C10 117.7(19) . .
C8 C9 H9A 121.1 . .
C10 C9 H9A 121.1 . .
N2 C10 C9 122(2) . .
N2 C10 H10A 118.8 . .
C9 C10 H10A 118.8 . .
N2 C11 C12 119.6(19) . .
N2 C11 H11A 120.2 . .
C12 C11 H11A 120.2 . .
C8 C12 C11 120.0(19) . .
C8 C12 H12A 120.0 . .
C11 C12 H12A 120.0 . .
O44 C13 O45 142(4) . .
O44 C13 C14 107(3) . .
O45 C13 C14 109(3) . .
C15 C14 C18 120.0 . .
C15 C14 C13 121(2) . .
C18 C14 C13 119(2) . .
C14 C15 C16 120.0 . .
C14 C15 H15A 120.0 . .
C16 C15 H15A 120.0 . .
N3 C16 C15 120.0 . .
N3 C16 H16A 120.0 . .
C15 C16 H16A 120.0 . .
C17 N3 C16 120.0 . .
C17 N3 H3B 120.0 . .
C16 N3 H3B 120.0 . .
N3 C17 C18 120.0 . .
N3 C17 H17A 120.0 . .
C18 C17 H17A 120.0 . .
C17 C18 C14 120.0 . .
C17 C18 H18A 120.0 . .
C14 C18 H18A 120.0 . .
La2 O1W H1WA 119.8 . .
La2 O1W H1WB 120.2 . .
H1WA O1W H1WB 120.0 . .
La2 O2W H2WA 120.9 . .
La2 O2W H2WB 119.1 . .
H2WA O2W H2WB 120.0 . .
La2 O3W H3WA 120.1 . .
La2 O3W H3WB 119.9 . .
H3WA O3W H3WB 120.0 . .
La2 O4W H4WA 120.1 . .
La2 O4W H4WB 119.9 . .
H4WA O4W H4WB 120.0 . .
La2 O5W H5WA 115.3 . .
La2 O5W H5WB 124.7 . .
H5WA O5W H5WB 120.0 . .
La2 O5WA H5WC 119.9 . .
La2 O5WA H5WD 120.1 . .
H5WC O5WA H5WD 120.0 . .
La2 O6W H6WA 116.8 . .
La2 O6W H6WB 134.8 . .
H6WA O6W H6WB 104.2 . .
La2 O7W H7WA 140.3 . .
La2 O7W H7WB 114.9 . .
H7WA O7W H7WB 104.4 . .

loop_
_geom_bond_atom_site_label_1
_geom_bond_atom_site_label_2
_geom_bond_distance
_geom_bond_site_symmetry_2
W1 O35 1.718(12) .
W1 O25 1.792(12) .
W1 O9 1.930(11) .
W1 O24 1.953(12) .
W1 O28 1.975(11) .
W1 O4 2.425(12) .
W2 O38 1.722(11) .
W2 O34 1.829(11) .
W2 O33 1.881(10) .
W2 O18 1.918(11) .
W2 O7 1.922(11) .
W2 O3 2.481(10) .
W3 O8 1.714(11) .
W3 O16 1.892(12) .
W3 O39 1.891(10) .
W3 O30 1.944(11) .
W3 O33 1.947(11) .
W3 O2 2.523(10) .
W4 O19 1.724(10) .
W4 O17 1.772(9) .
W4 O32 1.912(10) .
W4 O14 1.955(9) .
W4 O25 2.065(11) .
W4 O1 2.344(10) .
W5 O29 1.727(12) .
W5 O28 1.869(10) .
W5 O30 1.873(11) .
W5 O26 1.892(11) .
W5 O7 1.905(11) .
W5 O4 2.415(10) .
W6 O36 1.713(9) .
W6 O5 1.758(10) .
W6 O15 1.886(10) .
W6 O32 1.941(10) .
W6 O22 2.054(10) .
W6 O1 2.359(9) .
W7 O31 1.702(11) .
W7 O22 1.812(11) .
W7 O21 1.920(11) .
W7 O24 1.937(12) .
W7 O26 1.966(12) .
W7 O4 2.412(10) .
W8 O23 1.697(11) .
W8 O21 1.886(10) .
W8 O12 1.897(11) .
W8 O18 1.913(11) .
W8 O15 1.917(10) .
W8 O3 2.410(9) .
W9 O27 1.738(10) .
W9 O10 1.740(9) .
W9 O13 1.902(10) .
W9 O12 1.941(10) .
W9 O34 2.085(11) .
W9 O3 2.446(10) .
W10 O6 1.696(10) .
W10 O11 1.734(9) .
W10 O13 1.920(10) .
W10 O37 1.944(10) .
W10 O39 2.037(10) .
W10 O2 2.460(10) .
W11 O20 1.669(10) .
W11 O14 1.863(9) .
W11 O9 1.869(11) .
W11 O37 1.904(9) .
W11 O16 1.932(12) .
W11 O2 2.402(11) .
P1 O2 1.528(11) .
P1 O1 1.540(11) .
P1 O3 1.546(11) .
P1 O4 1.573(10) .
La1 O40 2.474(9) .
La1 O11 2.482(9) .
La1 O5 2.496(10) .
La1 O17 2.497(10) .
La1 O10 2.504(9) .
La1 O43 2.517(10) 2_755
La1 O42 2.533(10) .
La1 O41 2.559(9) 2_755
La2 O5W 2.42(4) .
La2 O44 2.47(2) .
La2 O2W 2.48(2) .
La2 O3W 2.461(19) .
La2 O1W 2.49(2) .
La2 O4W 2.485(19) .
La2 O7W 2.539(11) .
La2 O36 2.604(10) .
La2 O6W 2.65(3) .
La2 O5WA 2.82(5) .
O40 C1 1.242(16) .
O41 C1 1.217(17) .
O41 La1 2.559(9) 2_755
O42 C7 1.220(17) .
O43 C7 1.246(17) .
O43 La1 2.517(10) 2_755
O44 C13 1.17(4) .
O45 C13 1.41(4) .
N1 C5 1.32(2) .
N1 C4 1.33(2) .
N1 H1A 0.8600 .
N2 C10 1.31(2) .
N2 C11 1.37(3) .
N2 H2A 0.8600 .
C1 C2 1.539(19) .
C2 C3 1.41(2) .
C2 C6 1.41(2) .
C3 C4 1.37(2) .
C3 H3A 0.9300 .
C4 H4A 0.9300 .
C5 C6 1.29(2) .
C5 H5A 0.9300 .
C6 H6A 0.9300 .
C7 C8 1.55(2) .
C8 C12 1.36(2) .
C8 C9 1.38(2) .
C9 C10 1.39(3) .
C9 H9A 0.9300 .
C10 H10A 0.9300 .
C11 C12 1.37(3) .
C11 H11A 0.9300 .
C12 H12A 0.9300 .
C13 C14 1.51(4) .
C14 C15 1.3900 .
C14 C18 1.3900 .
C15 C16 1.3900 .
C15 H15A 0.9300 .
C16 N3 1.3900 .
C16 H16A 0.9300 .
N3 C17 1.3900 .
N3 H3B 0.8600 .
C17 C18 1.3900 .
C17 H17A 0.9300 .
C18 H18A 0.9300 .
O1W H1WA 0.8499 .
O1W H1WB 0.8499 .
O2W H2WA 0.9301 .
O2W H2WB 0.9300 .
O3W H3WA 0.8500 .
O3W H3WB 0.8499 .
O4W H4WA 0.8500 .
O4W H4WB 0.8500 .
O5W H5WA 0.9300 .
O5W H5WB 0.9300 .
O5WA H5WC 0.8499 .
O5WA H5WD 0.8501 .
O6W H6WA 0.8502 .
O6W H6WB 0.8502 .
O7W H7WA 0.8496 .
O7W H7WB 0.8491 .

loop_
_geom_torsion_atom_site_label_1
_geom_torsion_atom_site_label_2
_geom_torsion_atom_site_label_3
_geom_torsion_atom_site_label_4
_geom_torsion
_geom_torsion_site_symmetry_1
O2 P1 O1 W4 -54.7(8) .
O3 P1 O1 W4 -175.4(6) .
O4 P1 O1 W4 64.0(8) .
O2 P1 O1 W6 174.3(6) .
O3 P1 O1 W6 53.6(8) .
O4 P1 O1 W6 -67.0(8) .
O1 P1 O2 W11 59.6(8) .
O3 P1 O2 W11 -177.9(6) .
O4 P1 O2 W11 -59.6(8) .
O1 P1 O2 W10 -62.9(8) .
O3 P1 O2 W10 59.6(8) .
O4 P1 O2 W10 177.9(6) .
O1 P1 O2 W3 177.7(6) .
O3 P1 O2 W3 -59.7(7) .
O4 P1 O2 W3 58.6(8) .
O2 P1 O3 W8 178.2(5) .
O1 P1 O3 W8 -60.1(8) .
O4 P1 O3 W8 60.4(7) .
O2 P1 O3 W9 -61.7(7) .
O1 P1 O3 W9 60.0(8) .
O4 P1 O3 W9 -179.5(6) .
O2 P1 O3 W2 60.7(7) .
O1 P1 O3 W2 -177.7(6) .
O4 P1 O3 W2 -57.2(8) .
O2 P1 O4 W7 178.5(6) .
O1 P1 O4 W7 58.7(8) .
O3 P1 O4 W7 -63.5(8) .
O2 P1 O4 W5 -60.0(8) .
O1 P1 O4 W5 -179.9(6) .
O3 P1 O4 W5 58.0(8) .
O2 P1 O4 W1 61.6(8) .
O1 P1 O4 W1 -58.3(8) .
O3 P1 O4 W1 179.6(6) .
O36 W6 O5 La1 167.3(8) .
O15 W6 O5 La1 -89.4(9) .
O32 W6 O5 La1 66.1(9) .
O22 W6 O5 La1 -10(2) .
O1 W6 O5 La1 -4.9(8) .
O20 W11 O9 W1 129.4(12) .
O14 W11 O9 W1 26.3(13) .
O37 W11 O9 W1 -61(2) .
O16 W11 O9 W1 -131.2(13) .
O2 W11 O9 W1 -57.1(13) .
O27 W9 O10 La1 -94.0(14) .
O13 W9 O10 La1 10.2(14) .
O12 W9 O10 La1 163.0(14) .
O34 W9 O10 La1 90.6(18) .
O3 W9 O10 La1 93.3(14) .
O6 W10 O11 La1 89.4(14) .
O13 W10 O11 La1 -15.8(14) .
O37 W10 O11 La1 -168.8(14) .
O39 W10 O11 La1 -99.1(18) .
O2 W10 O11 La1 -99.2(14) .
O23 W8 O12 W9 -176.9(7) .
O21 W8 O12 W9 -2.4(16) .
O18 W8 O12 W9 -76.8(8) .
O15 W8 O12 W9 79.9(7) .
O3 W8 O12 W9 -2.5(6) .
O20 W11 O14 W4 -141.5(13) .
O9 W11 O14 W4 -37.7(13) .
O37 W11 O14 W4 119.2(13) .
O16 W11 O14 W4 38(2) .
O2 W11 O14 W4 47.9(13) .
O36 W6 O15 W8 -127.4(13) .
O5 W6 O15 W8 129.1(13) .
O32 W6 O15 W8 23(2) .
O22 W6 O15 W8 -32.5(13) .
O1 W6 O15 W8 48.0(13) .
O8 W3 O16 W11 171.2(7) .
O39 W3 O16 W11 68.4(7) .
O30 W3 O16 W11 -87.3(7) .
O33 W3 O16 W11 -12.8(15) .
O2 W3 O16 W11 -3.2(6) .
O19 W4 O17 La1 -163.3(8) .
O32 W4 O17 La1 -63.0(8) .
O14 W4 O17 La1 93.3(8) .
O25 W4 O17 La1 28(2) .
O1 W4 O17 La1 8.6(8) .
O23 W8 O21 W7 -126.0(12) .
O12 W8 O21 W7 59.4(19) .
O18 W8 O21 W7 133.7(12) .
O15 W8 O21 W7 -23.3(12) .
O3 W8 O21 W7 59.6(12) .
O31 W7 O22 W6 -129.9(13) .
O21 W7 O22 W6 -25.7(13) .
O24 W7 O22 W6 131.1(13) .
O26 W7 O22 W6 47(2) .
O4 W7 O22 W6 58.0(13) .
O35 W1 O25 W4 125.6(14) .
O9 W1 O25 W4 22.7(14) .
O24 W1 O25 W4 -134.3(14) .
O28 W1 O25 W4 -57.5(19) .
O4 W1 O25 W4 -61.6(14) .
O29 W5 O26 W7 168.0(8) .
O28 W5 O26 W7 67.3(8) .
O30 W5 O26 W7 -16.4(18) .
O7 W5 O26 W7 -90.1(8) .
O4 W5 O26 W7 -4.6(7) .
O29 W5 O28 W1 -171.8(7) .
O30 W5 O28 W1 87.3(7) .
O26 W5 O28 W1 -69.6(7) .
O7 W5 O28 W1 7.6(17) .
O4 W5 O28 W1 1.8(6) .
O29 W5 O30 W3 132.6(13) .
O28 W5 O30 W3 -126.6(13) .
O26 W5 O30 W3 -43(2) .
O7 W5 O30 W3 30.5(13) .
O4 W5 O30 W3 -54.3(12) .
O38 W2 O33 W3 -132.9(12) .
O34 W2 O33 W3 125.6(12) .
O18 W2 O33 W3 44(2) .
O7 W2 O33 W3 -30.2(12) .
O3 W2 O33 W3 53.8(12) .
O38 W2 O34 W9 172.4(7) .
O33 W2 O34 W9 -86.7(7) .
O18 W2 O34 W9 70.6(7) .
O7 W2 O34 W9 -4.9(16) .
O3 W2 O34 W9 -1.4(6) .
O5 W6 O36 La2 15.0(12) .
O15 W6 O36 La2 -83.2(11) .
O32 W6 O36 La2 109.4(11) .
O22 W6 O36 La2 -165.9(11) .
O8 W3 O39 W10 -169.4(7) .
O16 W3 O39 W10 -68.3(7) .
O30 W3 O39 W10 14.0(15) .
O33 W3 O39 W10 87.8(7) .
O2 W3 O39 W10 2.8(6) .
La1 O41 C1 O40 -14.4(18) 2_755
La1 O41 C1 C2 168.3(9) 2_755
La1 O40 C1 O41 121(4) .
La1 O40 C1 C2 -62(5) .
O41 C1 C2 C3 166.5(15) .
O40 C1 C2 C3 -11(2) .
O41 C1 C2 C6 -15(2) .
O40 C1 C2 C6 167.4(14) .
C6 C2 C3 C4 2(2) .
C1 C2 C3 C4 -179.8(14) .
C5 N1 C4 C3 1(2) .
C2 C3 C4 N1 -2(2) .
C4 N1 C5 C6 1(3) .
N1 C5 C6 C2 -1(3) .
C3 C2 C6 C5 0(2) .
C1 C2 C6 C5 -178.9(14) .
La1 O42 C7 O43 24(3) .
La1 O42 C7 C8 -155.3(10) .
La1 O43 C7 O42 18(2) 2_755
La1 O43 C7 C8 -162.5(9) 2_755
O42 C7 C8 C12 12(2) .
O43 C7 C8 C12 -167.1(15) .
O42 C7 C8 C9 -169.4(15) .
O43 C7 C8 C9 11(2) .
C12 C8 C9 C10 -5(3) .
C7 C8 C9 C10 177.1(16) .
C11 N2 C10 C9 5(3) .
C8 C9 C10 N2 1(3) .
C10 N2 C11 C12 -8(3) .
C9 C8 C12 C11 2(3) .
C7 C8 C12 C11 -179.9(16) .
N2 C11 C12 C8 5(3) .
La2 O44 C13 O45 12(10) .
La2 O44 C13 C14 176(3) .
O44 C13 C14 C15 -165(2) .
O45 C13 C14 C15 5(3) .
O44 C13 C14 C18 16(4) .
O45 C13 C14 C18 -173.9(17) .
C18 C14 C15 C16 0.0 .
C13 C14 C15 C16 -179(2) .
C14 C15 C16 N3 0.0 .
C15 C16 N3 C17 0.0 .
C16 N3 C17 C18 0.0 .
N3 C17 C18 C14 0.0 .
C15 C14 C18 C17 0.0 .
C13 C14 C18 C17 179(2) .

loop_
_platon_squeeze_void_nr
_platon_squeeze_void_average_x
_platon_squeeze_void_average_y
_platon_squeeze_void_average_z
_platon_squeeze_void_volume
_platon_squeeze_void_count_electrons
_platon_squeeze_void_content
1 0.065 0.482 0.546 1396 629 ' '
